data_1520945
loop_
_publ_author_name
'Chen, Z.'
'Wang, R.-J.'
'Li, J.'

_publ_section_title
;
 New quaternary selenoantimonates A Hg Sb Se3 (A = Rb, Cs): synthesis,
 structures and optical properties
;
_journal_name_full 'Materials Research Society Symposia Proceedings'
_journal_page_first 419
_journal_page_last 424
_journal_volume 547
_journal_year 1999
_chemical_formula_sum 'Hg Rb Sb Se3'
_chemical_name_systematic 'Rb (Hg Sb Se3)'
_space_group_IT_number 14
_symmetry_space_group_name_Hall '-P 2ybc'
_symmetry_space_group_name_H-M 'P 1 21/c 1'
_cell_angle_alpha 90
_cell_angle_beta 106.6
_cell_angle_gamma 90
_cell_formula_units_Z 4
_cell_length_a 7.758
_cell_length_b 11.234
_cell_length_c 8.849
_cell_volume 739.078
_citation_journal_id_ASTM MRSPDH
_cod_data_source_file Chen_MRSPDH_1999_547.cif
_cod_data_source_block Hg1Rb1Sb1Se3
_cod_original_cell_volume 739.0777
_cod_original_formula_sum 'Hg1 Rb1 Sb1 Se3'
_cod_database_code 1520945

loop_
_symmetry_equiv_pos_as_xyz
x,y,z
-x,y+1/2,-z+1/2
-x,-y,-z
x,-y-1/2,z-1/2

loop_
_atom_site_label
_atom_site_type_symbol
_atom_site_fract_x
_atom_site_fract_y
_atom_site_fract_z
_atom_site_occupancy
_atom_site_U_iso_or_equiv
Se3 Se-2 0.7725 0.9489 0.0423 1 0.0
Rb1 Rb+1 0.016 0.7376 0.881 1 0.0
Sb1 Sb+3 0.4393 0 0.234 1 0.0
Hg1 Hg+2 0.5918 0.75098 0.0229 1 0.0
Se2 Se-2 0.7724 0.5524 0.0957 1 0.0
Se1 Se-2 0.3728 0.7715 0.2185 1 0.0
